data_7152896
loop_
_publ_author_name
'Guchhait, Tapas'
'Jha, Vikesh Kumar'
'Mani, Ganesan'

_publ_section_title
;
 The syn and anti isomers of the porphyrinogen-like precursor of
 calix[4]phyrin: isolation, X-ray structure, anion binding and
 fluoride-ion-mediated proton-deuterium exchange studies.
;
_journal_issue 17
_journal_name_full 'Organic &amp; biomolecular chemistry'
_journal_page_first 2818
_journal_page_last 2826
_journal_paper_doi 10.1039/c3ob40147b
_journal_volume 11
_journal_year 2013
_chemical_formula_sum 'C38 H43.33 N6 O0.66'
_chemical_formula_weight 594.68
_chemical_name_systematic
;
?
;
_space_group_IT_number 2
_symmetry_cell_setting triclinic
_symmetry_space_group_name_Hall '-P 1'
_symmetry_space_group_name_H-M 'P -1'
_atom_sites_solution_hydrogens geom
_atom_sites_solution_primary direct
_atom_sites_solution_secondary difmap
_audit_creation_method SHELXL-97
_cell_angle_alpha 97.519(6)
_cell_angle_beta 104.854(6)
_cell_angle_gamma 111.281(5)
_cell_formula_units_Z 3
_cell_length_a 11.774(2)
_cell_length_b 13.988(3)
_cell_length_c 17.936(3)
_cell_measurement_reflns_used 31096
_cell_measurement_temperature 295(2)
_cell_measurement_theta_max 25.00
_cell_measurement_theta_min 1.76
_cell_volume 2577.0(8)
_computing_structure_refinement 'SHELXL-97 (Sheldrick, 2008)'
_diffrn_ambient_temperature 295(2)
_diffrn_measured_fraction_theta_full 0.995
_diffrn_measured_fraction_theta_max 0.995
_diffrn_measurement_device_type 'Bruker-APEX-II CCD area detector'
_diffrn_measurement_method hemisphere
_diffrn_radiation_monochromator graphite
_diffrn_radiation_source 'fine-focus sealed tube'
_diffrn_radiation_type MoK\a
_diffrn_radiation_wavelength 0.71073
_diffrn_reflns_av_R_equivalents 0.0614
_diffrn_reflns_av_sigmaI/netI 0.0693
_diffrn_reflns_limit_h_max 13
_diffrn_reflns_limit_h_min -13
_diffrn_reflns_limit_k_max 16
_diffrn_reflns_limit_k_min -16
_diffrn_reflns_limit_l_max 21
_diffrn_reflns_limit_l_min -21
_diffrn_reflns_number 31096
_diffrn_reflns_theta_full 25.00
_diffrn_reflns_theta_max 25.00
_diffrn_reflns_theta_min 1.76
_exptl_absorpt_coefficient_mu 0.070
_exptl_absorpt_correction_T_max 0.9944
_exptl_absorpt_correction_T_min 0.9792
_exptl_absorpt_correction_type multi-scan
_exptl_absorpt_process_details SADABS
_exptl_crystal_colour Colorless
_exptl_crystal_density_diffrn 1.150
_exptl_crystal_density_method 'not measured'
_exptl_crystal_description Prism
_exptl_crystal_F_000 956
_exptl_crystal_size_max 0.30
_exptl_crystal_size_mid 0.27
_exptl_crystal_size_min 0.08
_refine_diff_density_max 0.175
_refine_diff_density_min -0.195
_refine_diff_density_rms 0.034
_refine_ls_extinction_method none
_refine_ls_goodness_of_fit_ref 1.004
_refine_ls_hydrogen_treatment mixed
_refine_ls_matrix_type full
_refine_ls_number_parameters 628
_refine_ls_number_reflns 9037
_refine_ls_number_restraints 0
_refine_ls_restrained_S_all 1.004
_refine_ls_R_factor_all 0.1194
_refine_ls_R_factor_gt 0.0530
_refine_ls_shift/su_max 0.001
_refine_ls_shift/su_mean 0.000
_refine_ls_structure_factor_coef Fsqd
_refine_ls_weighting_details 'calc w=1/[\s^2^(Fo^2^)+(0.0631P)^2^+0.0000P] where P=(Fo^2^+2Fc^2^)/3'
_refine_ls_weighting_scheme calc
_refine_ls_wR_factor_gt 0.1182
_refine_ls_wR_factor_ref 0.1475
_reflns_number_gt 4643
_reflns_number_total 9037
_reflns_threshold_expression >2\s(I)
_cod_data_source_file c3ob40147b.txt
_cod_data_source_block antiiso
_cod_depositor_comments
;
The following automatic conversions were performed:

'_symmetry_cell_setting' value 'Triclinic' changed to 'triclinic'
according to /home/saulius/struct/CIF-dictionaries/cif_core.dic
dictionary named 'cif_core.dic' version 2.4.2 from 2011-04-26.

Automatic conversion script
Id: cif_fix_values 1891 2012-01-12 08:04:46Z andrius 
;
_cod_original_cell_volume 2577.1(8)
_cod_original_sg_symbol_H-M P-1
_cod_database_code 7152896

loop_
_symmetry_equiv_pos_as_xyz
'x, y, z'
'-x, -y, -z'

loop_
_atom_site_label
_atom_site_type_symbol
_atom_site_fract_x
_atom_site_fract_y
_atom_site_fract_z
_atom_site_U_iso_or_equiv
_atom_site_adp_type
_atom_site_occupancy
_atom_site_symmetry_multiplicity
_atom_site_calc_flag
_atom_site_refinement_flags
C1 C 0.6684(2) 0.33175(19) 0.51031(14) 0.0496(6) Uani 1 1 d .
C2 C 0.5488(3) 0.2658(2) 0.50555(19) 0.0776(9) Uani 1 1 d .
H2 H 0.4878 0.2864 0.5181 0.093 Uiso 1 1 calc R
C3 C 0.5311(3) 0.1601(2) 0.47845(18) 0.0789(9) Uani 1 1 d .
H3 H 0.4566 0.0996 0.4695 0.095 Uiso 1 1 calc R
C4 C 0.6417(2) 0.16263(19) 0.46789(14) 0.0533(7) Uani 1 1 d .
C5 C 0.6788(2) 0.07376(18) 0.44575(15) 0.0580(7) Uani 1 1 d .
H5 H 0.5986 0.0090 0.4264 0.070 Uiso 1 1 calc R
C6 C 0.7351(3) 0.0806(2) 0.37853(15) 0.0580(7) Uani 1 1 d .
C7 C 0.6832(3) -0.0021(2) 0.31191(18) 0.0800(9) Uani 1 1 d .
H7 H 0.6112 -0.0628 0.3068 0.096 Uiso 1 1 calc R
C8 C 0.7386(4) 0.0057(3) 0.2530(2) 0.0962(11) Uani 1 1 d .
H8 H 0.7050 -0.0497 0.2077 0.115 Uiso 1 1 calc R
C9 C 0.8430(4) 0.0952(3) 0.26189(19) 0.0879(10) Uani 1 1 d .
H9 H 0.8822 0.1025 0.2228 0.106 Uiso 1 1 calc R
C10 C 0.8895(3) 0.1747(2) 0.3295(2) 0.0821(9) Uani 1 1 d .
H10 H 0.9609 0.2361 0.3350 0.099 Uiso 1 1 calc R
C11 C 0.7659(2) 0.05839(17) 0.51643(15) 0.0523(7) Uani 1 1 d .
C12 C 0.8513(3) 0.01298(19) 0.52164(16) 0.0642(8) Uani 1 1 d .
H12 H 0.8750 -0.0114 0.4799 0.077 Uiso 1 1 calc R
C13 C 0.8975(3) 0.00948(19) 0.60142(17) 0.0641(7) Uani 1 1 d .
H13 H 0.9569 -0.0179 0.6212 0.077 Uiso 1 1 calc R
C14 C 0.8406(2) 0.05291(18) 0.64481(15) 0.0525(6) Uani 1 1 d .
C15 C 0.8474(2) 0.06775(19) 0.73114(15) 0.0569(7) Uani 1 1 d .
C16 C 0.7261(3) -0.0192(2) 0.73760(17) 0.0769(9) Uani 1 1 d .
H16A H 0.7271 -0.0052 0.7922 0.092 Uiso 1 1 calc R
H16B H 0.6502 -0.0142 0.7044 0.092 Uiso 1 1 calc R
C17 C 0.7137(4) -0.1324(2) 0.7132(2) 0.1057(12) Uani 1 1 d .
H17A H 0.6363 -0.1810 0.7191 0.159 Uiso 1 1 calc R
H17B H 0.7871 -0.1391 0.7466 0.159 Uiso 1 1 calc R
H17C H 0.7098 -0.1482 0.6587 0.159 Uiso 1 1 calc R
C18 C 0.9726(3) 0.0620(2) 0.78010(16) 0.0759(9) Uani 1 1 d .
H18A H 0.9705 -0.0065 0.7591 0.091 Uiso 1 1 calc R
H18B H 1.0454 0.1157 0.7723 0.091 Uiso 1 1 calc R
C19 C 0.9955(4) 0.0771(3) 0.86943(19) 0.1191(14) Uani 1 1 d .
H19A H 1.0754 0.0731 0.8949 0.179 Uiso 1 1 calc R
H19B H 0.9259 0.0226 0.8782 0.179 Uiso 1 1 calc R
H19C H 0.9996 0.1452 0.8913 0.179 Uiso 1 1 calc R
C20 C 0.8488(2) 0.17480(19) 0.75989(14) 0.0520(6) Uani 1 1 d .
C21 C 0.7611(3) 0.2052(2) 0.78063(15) 0.0623(7) Uani 1 1 d .
H21 H 0.6815 0.1601 0.7821 0.075 Uiso 1 1 calc R
C22 C 0.8118(3) 0.3171(2) 0.79955(15) 0.0617(7) Uani 1 1 d .
H22 H 0.7715 0.3585 0.8152 0.074 Uiso 1 1 calc R
C23 C 0.9309(2) 0.35326(18) 0.79062(14) 0.0503(6) Uani 1 1 d .
C24 C 1.0259(2) 0.46239(18) 0.79469(14) 0.0519(7) Uani 1 1 d .
H24 H 1.1113 0.4612 0.8069 0.062 Uiso 1 1 calc R
C25 C 1.0323(3) 0.54401(19) 0.86216(17) 0.0601(7) Uani 1 1 d .
C26 C 0.9589(4) 0.6003(3) 0.8523(2) 0.1147(13) Uani 1 1 d .
H26 H 0.9041 0.5920 0.8020 0.138 Uiso 1 1 calc R
C27 C 0.9664(5) 0.6705(3) 0.9180(3) 0.1383(17) Uani 1 1 d .
H27 H 0.9152 0.7082 0.9126 0.166 Uiso 1 1 calc R
C28 C 1.0498(4) 0.6824(3) 0.9899(3) 0.1149(13) Uani 1 1 d .
H28 H 1.0576 0.7290 1.0349 0.138 Uiso 1 1 calc R
C29 C 1.1210(3) 0.6257(3) 0.99512(19) 0.0921(10) Uani 1 1 d .
H29 H 1.1792 0.6356 1.0446 0.111 Uiso 1 1 calc R
C30 C 0.9958(2) 0.48830(19) 0.71556(15) 0.0503(6) Uani 1 1 d .
C31 C 1.0698(3) 0.5546(2) 0.68105(17) 0.0668(8) Uani 1 1 d .
H31 H 1.1583 0.5951 0.7025 0.080 Uiso 1 1 calc R
C32 C 0.9879(3) 0.5510(2) 0.60639(17) 0.0633(7) Uani 1 1 d .
H32 H 1.0136 0.5889 0.5703 0.076 Uiso 1 1 calc R
C33 C 0.8663(2) 0.48320(18) 0.59669(15) 0.0483(6) Uani 1 1 d .
C34 C 0.7383(2) 0.45036(18) 0.53306(15) 0.0513(6) Uani 1 1 d .
C35 C 0.6559(3) 0.4969(2) 0.56776(17) 0.0682(8) Uani 1 1 d .
H35A H 0.5732 0.4755 0.5268 0.082 Uiso 1 1 calc R
H35B H 0.6396 0.4658 0.6113 0.082 Uiso 1 1 calc R
C36 C 0.7156(3) 0.6165(2) 0.5979(2) 0.1033(11) Uani 1 1 d .
H36A H 0.6585 0.6380 0.6184 0.155 Uiso 1 1 calc R
H36B H 0.7296 0.6484 0.5550 0.155 Uiso 1 1 calc R
H36C H 0.7966 0.6388 0.6395 0.155 Uiso 1 1 calc R
C37 C 0.7608(3) 0.4909(2) 0.46026(16) 0.0656(8) Uani 1 1 d .
H37A H 0.8043 0.5676 0.4765 0.079 Uiso 1 1 calc R
H37B H 0.8186 0.4650 0.4435 0.079 Uiso 1 1 calc R
C38 C 0.6399(3) 0.4596(3) 0.38852(18) 0.0914(10) Uani 1 1 d .
H38A H 0.6639 0.4886 0.3464 0.137 Uiso 1 1 calc R
H38B H 0.5827 0.4866 0.4036 0.137 Uiso 1 1 calc R
H38C H 0.5971 0.3838 0.3705 0.137 Uiso 1 1 calc R
C39 C 0.1069(3) 0.2616(2) 0.62523(18) 0.0685(8) Uani 1 1 d .
H39 H 0.0217 0.2527 0.6051 0.082 Uiso 1 1 calc R
C40 C 0.1621(4) 0.2322(2) 0.57324(18) 0.0765(9) Uani 1 1 d .
H40 H 0.1160 0.2045 0.5191 0.092 Uiso 1 1 calc R
C41 C 0.2864(4) 0.2445(2) 0.6029(2) 0.0796(9) Uani 1 1 d .
H41 H 0.3261 0.2232 0.5694 0.096 Uiso 1 1 calc R
C42 C 0.3535(3) 0.2887(2) 0.68321(18) 0.0709(8) Uani 1 1 d .
H42 H 0.4392 0.2990 0.7039 0.085 Uiso 1 1 calc R
C43 C 0.2920(3) 0.31754(18) 0.73268(15) 0.0514(6) Uani 1 1 d .
C44 C 0.3574(2) 0.37084(18) 0.82074(14) 0.0497(6) Uani 1 1 d .
H44 H 0.2887 0.3750 0.8405 0.060 Uiso 1 1 calc R
C45 C 0.4514(2) 0.48469(19) 0.83458(15) 0.0519(6) Uani 1 1 d .
C46 C 0.5512(3) 0.5313(2) 0.80785(17) 0.0706(8) Uani 1 1 d .
H46 H 0.5793 0.4968 0.7735 0.085 Uiso 1 1 calc R
C47 C 0.6046(3) 0.6419(2) 0.84168(17) 0.0712(8) Uani 1 1 d .
H47 H 0.6744 0.6926 0.8336 0.085 Uiso 1 1 calc R
C48 C 0.5367(2) 0.66085(19) 0.88774(16) 0.0554(7) Uani 1 1 d .
C49 C 0.5433(2) 0.76132(19) 0.93647(16) 0.0603(7) Uani 1 1 d .
C50 C 0.4262(3) 0.7829(2) 0.89343(18) 0.0801(9) Uani 1 1 d .
H50A H 0.3476 0.7235 0.8892 0.096 Uiso 1 1 calc R
H50B H 0.4288 0.8452 0.9261 0.096 Uiso 1 1 calc R
C51 C 0.4197(3) 0.7999(3) 0.8107(2) 0.1096(12) Uani 1 1 d .
H51A H 0.3447 0.8124 0.7884 0.164 Uiso 1 1 calc R
H51B H 0.4148 0.7380 0.7773 0.164 Uiso 1 1 calc R
H51C H 0.4957 0.8600 0.8143 0.164 Uiso 1 1 calc R
C52 C 0.6721(3) 0.8547(2) 0.94602(17) 0.0765(9) Uani 1 1 d .
H52A H 0.7427 0.8381 0.9729 0.092 Uiso 1 1 calc R
H52B H 0.6767 0.8597 0.8934 0.092 Uiso 1 1 calc R
C53 C 0.6928(4) 0.9626(2) 0.9916(2) 0.1137(13) Uani 1 1 d .
H53A H 0.7745 1.0148 0.9939 0.171 Uiso 1 1 calc R
H53B H 0.6919 0.9600 1.0447 0.171 Uiso 1 1 calc R
H53C H 0.6250 0.9813 0.9650 0.171 Uiso 1 1 calc R
C54 C 0.5374(3) 0.74598(19) 1.01741(17) 0.0581(7) Uani 1 1 d .
C55 C 0.4737(3) 0.7712(2) 1.06485(19) 0.0734(8) Uani 1 1 d .
H55 H 0.4200 0.8062 1.0532 0.088 Uiso 1 1 calc R
C56 C 0.5023(3) 0.7358(2) 1.13462(18) 0.0701(8) Uani 1 1 d .
H56 H 0.4708 0.7429 1.1766 0.084 Uiso 1 1 calc R
C57 C 0.5844(2) 0.68956(18) 1.12940(16) 0.0524(6) Uani 1 1 d .
N1 N 0.72518(19) 0.26758(16) 0.48798(12) 0.0531(6) Uani 1 1 d .
H1 H 0.801(2) 0.2906(19) 0.4821(14) 0.064 Uiso 1 1 d .
N2 N 0.7600(2) 0.08237(15) 0.59132(13) 0.0527(6) Uani 1 1 d .
H4 H 0.714(2) 0.1139(18) 0.6053(14) 0.063 Uiso 1 1 d .
N3 N 0.9522(2) 0.26601(16) 0.76657(11) 0.0508(5) Uani 1 1 d .
H6 H 1.022(2) 0.2731(18) 0.7495(14) 0.061 Uiso 1 1 d .
N4 N 0.8721(2) 0.44594(16) 0.66376(13) 0.0516(6) Uani 1 1 d .
H11 H 0.807(2) 0.3983(19) 0.6742(14) 0.062 Uiso 1 1 d .
N5 N 0.8381(2) 0.16936(17) 0.38860(14) 0.0692(6) Uani 1 1 d .
N6 N 1.1132(2) 0.55582(17) 0.93329(14) 0.0701(6) Uani 1 1 d .
N7 N 0.1685(2) 0.30251(15) 0.70380(13) 0.0566(6) Uani 1 1 d .
N8 N 0.4434(2) 0.56424(16) 0.88294(13) 0.0548(6) Uani 1 1 d .
H14 H 0.396(2) 0.5541(19) 0.9151(15) 0.066 Uiso 1 1 d .
N9 N 0.6064(2) 0.69765(16) 1.05869(13) 0.0551(6) Uani 1 1 d .
H15 H 0.643(2) 0.6626(19) 1.0385(15) 0.066 Uiso 1 1 d .
O1 O 1.2890(2) 0.46233(19) 0.98512(14) 0.0948(8) Uani 1 1 d .
H1W H 1.224(3) 0.484(3) 0.9647(19) 0.114 Uiso 1 1 d .
H2W H 1.303(3) 0.480(3) 1.037(2) 0.114 Uiso 1 1 d .

loop_
_atom_site_aniso_label
_atom_site_aniso_U_11
_atom_site_aniso_U_22
_atom_site_aniso_U_33
_atom_site_aniso_U_23
_atom_site_aniso_U_13
_atom_site_aniso_U_12
C1 0.0410(15) 0.0572(16) 0.0542(16) 0.0165(12) 0.0153(12) 0.0234(13)
C2 0.0502(18) 0.080(2) 0.114(3) 0.0348(18) 0.0375(17) 0.0289(17)
C3 0.0462(18) 0.067(2) 0.107(3) 0.0269(17) 0.0193(17) 0.0077(15)
C4 0.0431(16) 0.0497(16) 0.0533(17) 0.0136(12) 0.0080(13) 0.0093(13)
C5 0.0568(17) 0.0415(14) 0.0553(18) 0.0108(12) 0.0072(14) 0.0063(13)
C6 0.0685(18) 0.0465(16) 0.0516(18) 0.0124(13) 0.0129(15) 0.0204(14)
C7 0.100(2) 0.0630(19) 0.058(2) 0.0029(16) 0.0147(19) 0.0246(17)
C8 0.133(3) 0.079(3) 0.068(2) 0.0027(19) 0.026(2) 0.045(2)
C9 0.126(3) 0.098(3) 0.074(2) 0.028(2) 0.046(2) 0.072(3)
C10 0.093(2) 0.071(2) 0.095(3) 0.029(2) 0.045(2) 0.0372(18)
C11 0.0616(17) 0.0366(13) 0.0470(17) 0.0054(11) 0.0125(14) 0.0128(13)
C12 0.084(2) 0.0563(16) 0.0547(19) 0.0080(13) 0.0236(16) 0.0337(16)
C13 0.081(2) 0.0590(17) 0.061(2) 0.0132(14) 0.0222(16) 0.0399(16)
C14 0.0587(16) 0.0418(14) 0.0512(17) 0.0101(12) 0.0111(14) 0.0198(13)
C15 0.0654(18) 0.0494(15) 0.0558(18) 0.0137(13) 0.0183(14) 0.0244(14)
C16 0.096(2) 0.0580(18) 0.075(2) 0.0222(15) 0.0349(18) 0.0233(17)
C17 0.142(3) 0.056(2) 0.117(3) 0.0289(19) 0.053(2) 0.029(2)
C18 0.095(2) 0.078(2) 0.062(2) 0.0164(15) 0.0124(17) 0.0532(18)
C19 0.163(4) 0.154(3) 0.061(2) 0.024(2) 0.014(2) 0.104(3)
C20 0.0558(17) 0.0504(16) 0.0463(16) 0.0098(12) 0.0150(13) 0.0202(14)
C21 0.0609(18) 0.0613(18) 0.0670(19) 0.0132(14) 0.0286(15) 0.0237(15)
C22 0.0620(18) 0.0637(18) 0.0675(19) 0.0121(14) 0.0289(15) 0.0313(15)
C23 0.0551(17) 0.0479(15) 0.0451(16) 0.0045(12) 0.0122(13) 0.0236(13)
C24 0.0451(15) 0.0520(15) 0.0490(16) 0.0004(12) 0.0048(12) 0.0211(13)
C25 0.0551(17) 0.0569(16) 0.0567(19) 0.0001(13) 0.0095(15) 0.0211(14)
C26 0.136(3) 0.123(3) 0.087(3) -0.016(2) -0.005(2) 0.098(3)
C27 0.166(4) 0.152(4) 0.109(3) -0.020(3) 0.012(3) 0.119(3)
C28 0.120(3) 0.104(3) 0.105(3) -0.026(2) 0.026(3) 0.054(3)
C29 0.089(2) 0.096(2) 0.065(2) -0.0110(18) 0.0133(18) 0.028(2)
C30 0.0419(16) 0.0460(14) 0.0540(17) 0.0054(12) 0.0080(14) 0.0159(12)
C31 0.0419(16) 0.0668(18) 0.076(2) 0.0146(15) 0.0123(16) 0.0110(14)
C32 0.0549(18) 0.0645(18) 0.071(2) 0.0285(15) 0.0259(16) 0.0181(15)
C33 0.0463(16) 0.0455(14) 0.0562(18) 0.0154(13) 0.0183(13) 0.0204(13)
C34 0.0485(15) 0.0543(16) 0.0566(17) 0.0178(13) 0.0182(13) 0.0253(13)
C35 0.0603(18) 0.0767(19) 0.077(2) 0.0176(15) 0.0194(15) 0.0412(16)
C36 0.103(3) 0.086(2) 0.135(3) 0.011(2) 0.042(2) 0.059(2)
C37 0.0728(19) 0.0653(17) 0.070(2) 0.0295(15) 0.0265(17) 0.0349(15)
C38 0.096(2) 0.110(3) 0.071(2) 0.0421(19) 0.0177(19) 0.046(2)
C39 0.0644(19) 0.0634(18) 0.058(2) 0.0061(15) 0.0071(16) 0.0170(15)
C40 0.100(3) 0.0598(18) 0.055(2) 0.0070(14) 0.029(2) 0.0179(18)
C41 0.100(3) 0.069(2) 0.073(2) 0.0080(17) 0.054(2) 0.0243(19)
C42 0.0625(19) 0.0733(19) 0.075(2) 0.0090(16) 0.0321(17) 0.0235(16)
C43 0.0543(17) 0.0439(14) 0.0553(17) 0.0123(12) 0.0229(14) 0.0163(13)
C44 0.0472(15) 0.0509(15) 0.0493(16) 0.0116(12) 0.0148(12) 0.0194(12)
C45 0.0518(16) 0.0518(16) 0.0512(16) 0.0142(13) 0.0135(13) 0.0224(13)
C46 0.068(2) 0.067(2) 0.078(2) 0.0198(16) 0.0334(17) 0.0223(16)
C47 0.0642(19) 0.063(2) 0.082(2) 0.0267(16) 0.0281(17) 0.0163(16)
C48 0.0509(16) 0.0435(15) 0.0593(18) 0.0209(13) 0.0055(14) 0.0118(13)
C49 0.0584(17) 0.0470(15) 0.0661(19) 0.0226(13) 0.0084(15) 0.0167(13)
C50 0.089(2) 0.0655(19) 0.084(2) 0.0258(16) 0.0079(18) 0.0413(17)
C51 0.112(3) 0.110(3) 0.096(3) 0.043(2) -0.003(2) 0.054(2)
C52 0.079(2) 0.0564(18) 0.073(2) 0.0226(15) 0.0107(16) 0.0118(16)
C53 0.128(3) 0.052(2) 0.121(3) 0.0104(19) 0.023(2) 0.0109(19)
C54 0.0573(17) 0.0469(15) 0.069(2) 0.0179(14) 0.0136(15) 0.0235(14)
C55 0.075(2) 0.0681(19) 0.088(2) 0.0242(17) 0.0221(18) 0.0435(17)
C56 0.081(2) 0.0727(19) 0.075(2) 0.0232(16) 0.0352(17) 0.0437(17)
C57 0.0495(16) 0.0473(15) 0.0572(18) 0.0106(13) 0.0162(14) 0.0184(13)
N1 0.0402(12) 0.0475(13) 0.0627(15) 0.0107(10) 0.0142(11) 0.0113(11)
N2 0.0554(14) 0.0463(12) 0.0549(15) 0.0102(10) 0.0162(11) 0.0215(10)
N3 0.0507(14) 0.0524(13) 0.0501(13) 0.0063(10) 0.0174(11) 0.0238(12)
N4 0.0414(14) 0.0515(13) 0.0585(15) 0.0175(11) 0.0161(12) 0.0145(11)
N5 0.0739(17) 0.0553(15) 0.0726(17) 0.0136(12) 0.0313(14) 0.0162(13)
N6 0.0698(16) 0.0690(15) 0.0546(16) -0.0027(12) 0.0125(13) 0.0218(13)
N7 0.0529(14) 0.0581(13) 0.0512(15) 0.0083(11) 0.0135(12) 0.0189(11)
N8 0.0546(14) 0.0498(13) 0.0597(15) 0.0162(11) 0.0203(11) 0.0192(12)
N9 0.0556(14) 0.0574(14) 0.0583(16) 0.0199(11) 0.0179(12) 0.0285(11)
O1 0.0998(18) 0.1228(19) 0.0819(16) 0.0226(15) 0.0342(15) 0.0663(15)

loop_
_atom_type_symbol
_atom_type_description
_atom_type_scat_dispersion_real
_atom_type_scat_dispersion_imag
_atom_type_scat_source
C C 0.0033 0.0016 'International Tables Vol C Tables 4.2.6.8 and 6.1.1.4'
H H 0.0000 0.0000 'International Tables Vol C Tables 4.2.6.8 and 6.1.1.4'
N N 0.0061 0.0033 'International Tables Vol C Tables 4.2.6.8 and 6.1.1.4'
O O 0.0106 0.0060 'International Tables Vol C Tables 4.2.6.8 and 6.1.1.4'

loop_
_geom_angle_atom_site_label_1
_geom_angle_atom_site_label_2
_geom_angle_atom_site_label_3
_geom_angle
_geom_angle_site_symmetry_1
_geom_angle_site_symmetry_3
C2 C1 N1 105.7(2) . .
C2 C1 C34 132.5(2) . .
N1 C1 C34 121.8(2) . .
C1 C2 C3 108.9(2) . .
C1 C2 H2 125.5 . .
C3 C2 H2 125.5 . .
C4 C3 C2 107.9(2) . .
C4 C3 H3 126.0 . .
C2 C3 H3 126.0 . .
C3 C4 N1 106.2(2) . .
C3 C4 C5 130.1(2) . .
N1 C4 C5 123.5(2) . .
C4 C5 C11 112.5(2) . .
C4 C5 C6 114.5(2) . .
C11 C5 C6 110.5(2) . .
C4 C5 H5 106.2 . .
C11 C5 H5 106.2 . .
C6 C5 H5 106.2 . .
N5 C6 C7 122.6(3) . .
N5 C6 C5 116.5(2) . .
C7 C6 C5 120.9(3) . .
C8 C7 C6 119.4(3) . .
C8 C7 H7 120.3 . .
C6 C7 H7 120.3 . .
C9 C8 C7 119.0(3) . .
C9 C8 H8 120.5 . .
C7 C8 H8 120.5 . .
C8 C9 C10 118.7(3) . .
C8 C9 H9 120.7 . .
C10 C9 H9 120.7 . .
N5 C10 C9 123.9(3) . .
N5 C10 H10 118.1 . .
C9 C10 H10 118.1 . .
C12 C11 N2 106.6(2) . .
C12 C11 C5 131.4(2) . .
N2 C11 C5 121.7(2) . .
C11 C12 C13 108.0(2) . .
C11 C12 H12 126.0 . .
C13 C12 H12 126.0 . .
C14 C13 C12 108.7(2) . .
C14 C13 H13 125.6 . .
C12 C13 H13 125.6 . .
C13 C14 N2 105.6(2) . .
C13 C14 C15 133.3(2) . .
N2 C14 C15 121.0(2) . .
C20 C15 C14 108.7(2) . .
C20 C15 C16 108.8(2) . .
C14 C15 C16 109.0(2) . .
C20 C15 C18 110.3(2) . .
C14 C15 C18 108.5(2) . .
C16 C15 C18 111.5(2) . .
C17 C16 C15 115.0(3) . .
C17 C16 H16A 108.5 . .
C15 C16 H16A 108.5 . .
C17 C16 H16B 108.5 . .
C15 C16 H16B 108.5 . .
H16A C16 H16B 107.5 . .
C16 C17 H17A 109.5 . .
C16 C17 H17B 109.5 . .
H17A C17 H17B 109.5 . .
C16 C17 H17C 109.5 . .
H17A C17 H17C 109.5 . .
H17B C17 H17C 109.5 . .
C19 C18 C15 115.2(2) . .
C19 C18 H18A 108.5 . .
C15 C18 H18A 108.5 . .
C19 C18 H18B 108.5 . .
C15 C18 H18B 108.5 . .
H18A C18 H18B 107.5 . .
C18 C19 H19A 109.5 . .
C18 C19 H19B 109.5 . .
H19A C19 H19B 109.5 . .
C18 C19 H19C 109.5 . .
H19A C19 H19C 109.5 . .
H19B C19 H19C 109.5 . .
C21 C20 N3 106.5(2) . .
C21 C20 C15 132.9(2) . .
N3 C20 C15 120.5(2) . .
C20 C21 C22 108.4(2) . .
C20 C21 H21 125.8 . .
C22 C21 H21 125.8 . .
C23 C22 C21 107.5(2) . .
C23 C22 H22 126.3 . .
C21 C22 H22 126.3 . .
C22 C23 N3 107.0(2) . .
C22 C23 C24 132.5(2) . .
N3 C23 C24 120.3(2) . .
C30 C24 C23 110.65(19) . .
C30 C24 C25 113.4(2) . .
C23 C24 C25 110.7(2) . .
C30 C24 H24 107.3 . .
C23 C24 H24 107.3 . .
C25 C24 H24 107.3 . .
N6 C25 C26 121.3(3) . .
N6 C25 C24 115.5(2) . .
C26 C25 C24 123.2(3) . .
C25 C26 C27 119.7(3) . .
C25 C26 H26 120.2 . .
C27 C26 H26 120.2 . .
C28 C27 C26 118.4(3) . .
C28 C27 H27 120.8 . .
C26 C27 H27 120.8 . .
C29 C28 C27 118.8(3) . .
C29 C28 H28 120.6 . .
C27 C28 H28 120.6 . .
N6 C29 C28 123.9(3) . .
N6 C29 H29 118.0 . .
C28 C29 H29 118.0 . .
C31 C30 N4 106.4(2) . .
C31 C30 C24 132.5(2) . .
N4 C30 C24 121.0(2) . .
C30 C31 C32 107.8(2) . .
C30 C31 H31 126.1 . .
C32 C31 H31 126.1 . .
C33 C32 C31 108.3(2) . .
C33 C32 H32 125.9 . .
C31 C32 H32 125.9 . .
C32 C33 N4 106.4(2) . .
C32 C33 C34 133.4(3) . .
N4 C33 C34 120.1(2) . .
C1 C34 C33 109.45(19) . .
C1 C34 C37 110.3(2) . .
C33 C34 C37 109.3(2) . .
C1 C34 C35 108.1(2) . .
C33 C34 C35 108.4(2) . .
C37 C34 C35 111.3(2) . .
C36 C35 C34 115.3(2) . .
C36 C35 H35A 108.5 . .
C34 C35 H35A 108.5 . .
C36 C35 H35B 108.5 . .
C34 C35 H35B 108.5 . .
H35A C35 H35B 107.5 . .
C35 C36 H36A 109.5 . .
C35 C36 H36B 109.5 . .
H36A C36 H36B 109.5 . .
C35 C36 H36C 109.5 . .
H36A C36 H36C 109.5 . .
H36B C36 H36C 109.5 . .
C38 C37 C34 115.8(2) . .
C38 C37 H37A 108.3 . .
C34 C37 H37A 108.3 . .
C38 C37 H37B 108.3 . .
C34 C37 H37B 108.3 . .
H37A C37 H37B 107.4 . .
C37 C38 H38A 109.5 . .
C37 C38 H38B 109.5 . .
H38A C38 H38B 109.5 . .
C37 C38 H38C 109.5 . .
H38A C38 H38C 109.5 . .
H38B C38 H38C 109.5 . .
N7 C39 C40 123.8(3) . .
N7 C39 H39 118.1 . .
C40 C39 H39 118.1 . .
C41 C40 C39 118.0(3) . .
C41 C40 H40 121.0 . .
C39 C40 H40 121.0 . .
C40 C41 C42 119.6(3) . .
C40 C41 H41 120.2 . .
C42 C41 H41 120.2 . .
C41 C42 C43 119.5(3) . .
C41 C42 H42 120.3 . .
C43 C42 H42 120.3 . .
N7 C43 C42 120.9(2) . .
N7 C43 C44 115.0(2) . .
C42 C43 C44 124.0(2) . .
C57 C44 C43 115.7(2) 2_667 .
C57 C44 C45 112.53(19) 2_667 .
C43 C44 C45 111.36(19) . .
C57 C44 H44 105.4 2_667 .
C43 C44 H44 105.4 . .
C45 C44 H44 105.4 . .
C46 C45 N8 106.6(2) . .
C46 C45 C44 133.5(2) . .
N8 C45 C44 120.0(2) . .
C45 C46 C47 107.8(3) . .
C45 C46 H46 126.1 . .
C47 C46 H46 126.1 . .
C48 C47 C46 108.2(2) . .
C48 C47 H47 125.9 . .
C46 C47 H47 125.9 . .
C47 C48 N8 106.5(2) . .
C47 C48 C49 133.5(2) . .
N8 C48 C49 120.0(2) . .
C54 C49 C48 109.0(2) . .
C54 C49 C50 109.2(2) . .
C48 C49 C50 109.0(2) . .
C54 C49 C52 109.7(2) . .
C48 C49 C52 109.0(2) . .
C50 C49 C52 110.8(2) . .
C51 C50 C49 114.9(3) . .
C51 C50 H50A 108.5 . .
C49 C50 H50A 108.5 . .
C51 C50 H50B 108.5 . .
C49 C50 H50B 108.5 . .
H50A C50 H50B 107.5 . .
C50 C51 H51A 109.5 . .
C50 C51 H51B 109.5 . .
H51A C51 H51B 109.5 . .
C50 C51 H51C 109.5 . .
H51A C51 H51C 109.5 . .
H51B C51 H51C 109.5 . .
C53 C52 C49 116.0(3) . .
C53 C52 H52A 108.3 . .
C49 C52 H52A 108.3 . .
C53 C52 H52B 108.3 . .
C49 C52 H52B 108.3 . .
H52A C52 H52B 107.4 . .
C52 C53 H53A 109.5 . .
C52 C53 H53B 109.5 . .
H53A C53 H53B 109.5 . .
C52 C53 H53C 109.5 . .
H53A C53 H53C 109.5 . .
H53B C53 H53C 109.5 . .
C55 C54 N9 105.5(3) . .
C55 C54 C49 133.4(3) . .
N9 C54 C49 121.1(2) . .
C54 C55 C56 108.9(2) . .
C54 C55 H55 125.6 . .
C56 C55 H55 125.6 . .
C57 C56 C55 107.6(3) . .
C57 C56 H56 126.2 . .
C55 C56 H56 126.2 . .
C56 C57 N9 106.6(2) . .
C56 C57 C44 134.6(3) . 2_667
N9 C57 C44 118.6(2) . 2_667
C4 N1 C1 111.2(2) . .
C4 N1 H1 124.1(16) . .
C1 N1 H1 124.3(16) . .
C11 N2 C14 111.1(2) . .
C11 N2 H4 126.0(16) . .
C14 N2 H4 122.9(16) . .
C23 N3 C20 110.6(2) . .
C23 N3 H6 120.2(15) . .
C20 N3 H6 128.3(15) . .
C33 N4 C30 111.1(2) . .
C33 N4 H11 127.2(16) . .
C30 N4 H11 121.6(15) . .
C6 N5 C10 116.5(2) . .
C25 N6 C29 117.9(3) . .
C43 N7 C39 118.2(2) . .
C45 N8 C48 110.9(2) . .
C45 N8 H14 124.3(16) . .
C48 N8 H14 123.5(17) . .
C57 N9 C54 111.3(2) . .
C57 N9 H15 122.3(17) . .
C54 N9 H15 124.7(17) . .
H1W O1 H2W 102(3) . .

loop_
_geom_bond_atom_site_label_1
_geom_bond_atom_site_label_2
_geom_bond_distance
_geom_bond_site_symmetry_2
C1 C2 1.348(3) .
C1 N1 1.375(3) .
C1 C34 1.502(3) .
C2 C3 1.415(4) .
C2 H2 0.9300 .
C3 C4 1.352(3) .
C3 H3 0.9300 .
C4 N1 1.372(3) .
C4 C5 1.499(3) .
C5 C11 1.507(3) .
C5 C6 1.515(3) .
C5 H5 0.9800 .
C6 N5 1.335(3) .
C6 C7 1.375(3) .
C7 C8 1.373(4) .
C7 H7 0.9300 .
C8 C9 1.354(4) .
C8 H8 0.9300 .
C9 C10 1.368(4) .
C9 H9 0.9300 .
C10 N5 1.346(3) .
C10 H10 0.9300 .
C11 C12 1.362(3) .
C11 N2 1.367(3) .
C12 C13 1.409(3) .
C12 H12 0.9300 .
C13 C14 1.364(3) .
C13 H13 0.9300 .
C14 N2 1.383(3) .
C14 C15 1.512(3) .
C15 C20 1.511(3) .
C15 C16 1.547(3) .
C15 C18 1.547(3) .
C16 C17 1.529(4) .
C16 H16A 0.9700 .
C16 H16B 0.9700 .
C17 H17A 0.9600 .
C17 H17B 0.9600 .
C17 H17C 0.9600 .
C18 C19 1.527(4) .
C18 H18A 0.9700 .
C18 H18B 0.9700 .
C19 H19A 0.9600 .
C19 H19B 0.9600 .
C19 H19C 0.9600 .
C20 C21 1.364(3) .
C20 N3 1.372(3) .
C21 C22 1.414(3) .
C21 H21 0.9300 .
C22 C23 1.367(3) .
C22 H22 0.9300 .
C23 N3 1.370(3) .
C23 C24 1.508(3) .
C24 C30 1.497(3) .
C24 C25 1.517(3) .
C24 H24 0.9800 .
C25 N6 1.330(3) .
C25 C26 1.359(4) .
C26 C27 1.394(4) .
C26 H26 0.9300 .
C27 C28 1.353(5) .
C27 H27 0.9300 .
C28 C29 1.342(4) .
C28 H28 0.9300 .
C29 N6 1.339(3) .
C29 H29 0.9300 .
C30 C31 1.357(3) .
C30 N4 1.368(3) .
C31 C32 1.418(4) .
C31 H31 0.9300 .
C32 C33 1.351(3) .
C32 H32 0.9300 .
C33 N4 1.368(3) .
C33 C34 1.504(3) .
C34 C37 1.536(3) .
C34 C35 1.553(3) .
C35 C36 1.517(4) .
C35 H35A 0.9700 .
C35 H35B 0.9700 .
C36 H36A 0.9600 .
C36 H36B 0.9600 .
C36 H36C 0.9600 .
C37 C38 1.528(4) .
C37 H37A 0.9700 .
C37 H37B 0.9700 .
C38 H38A 0.9600 .
C38 H38B 0.9600 .
C38 H38C 0.9600 .
C39 N7 1.343(3) .
C39 C40 1.365(4) .
C39 H39 0.9300 .
C40 C41 1.360(4) .
C40 H40 0.9300 .
C41 C42 1.381(4) .
C41 H41 0.9300 .
C42 C43 1.387(3) .
C42 H42 0.9300 .
C43 N7 1.337(3) .
C43 C44 1.515(3) .
C44 C57 1.512(3) 2_667
C44 C45 1.516(3) .
C44 H44 0.9800 .
C45 C46 1.360(3) .
C45 N8 1.365(3) .
C46 C47 1.417(4) .
C46 H46 0.9300 .
C47 C48 1.352(3) .
C47 H47 0.9300 .
C48 N8 1.372(3) .
C48 C49 1.520(4) .
C49 C54 1.510(4) .
C49 C50 1.551(4) .
C49 C52 1.551(4) .
C50 C51 1.520(4) .
C50 H50A 0.9700 .
C50 H50B 0.9700 .
C51 H51A 0.9600 .
C51 H51B 0.9600 .
C51 H51C 0.9600 .
C52 C53 1.521(4) .
C52 H52A 0.9700 .
C52 H52B 0.9700 .
C53 H53A 0.9600 .
C53 H53B 0.9600 .
C53 H53C 0.9600 .
C54 C55 1.361(4) .
C54 N9 1.373(3) .
C55 C56 1.412(4) .
C55 H55 0.9300 .
C56 C57 1.359(3) .
C56 H56 0.9300 .
C57 N9 1.368(3) .
C57 C44 1.512(3) 2_667
N1 H1 0.87(2) .
N2 H4 0.87(2) .
N3 H6 0.93(2) .
N4 H11 0.90(2) .
N8 H14 0.89(2) .
N9 H15 0.86(2) .
O1 H1W 0.93(3) .
O1 H2W 0.88(3) .

loop_
_geom_hbond_atom_site_label_D
_geom_hbond_atom_site_label_H
_geom_hbond_atom_site_label_A
_geom_hbond_distance_DH
_geom_hbond_distance_HA
_geom_hbond_distance_DA
_geom_hbond_angle_DHA
_geom_hbond_site_symmetry_A
O1 H1W N6 0.93(3) 1.93(3) 2.856(3) 169(3) .
N3 H6 N7 0.93(2) 2.03(2) 2.949(3) 172(2) 1_655
N8 H14 O1 0.89(2) 2.21(3) 3.035(3) 154(2) 1_455
N9 H15 O1 0.86(2) 2.21(2) 3.030(3) 159(2) 2_767

loop_
_geom_torsion_atom_site_label_1
_geom_torsion_atom_site_label_2
_geom_torsion_atom_site_label_3
_geom_torsion_atom_site_label_4
_geom_torsion
_geom_torsion_site_symmetry_1
_geom_torsion_site_symmetry_4
N1 C1 C2 C3 -1.2(3) . .
C34 C1 C2 C3 178.2(3) . .
C1 C2 C3 C4 0.8(3) . .
C2 C3 C4 N1 -0.1(3) . .
C2 C3 C4 C5 175.1(3) . .
C3 C4 C5 C11 -101.6(3) . .
N1 C4 C5 C11 72.9(3) . .
C3 C4 C5 C6 131.0(3) . .
N1 C4 C5 C6 -54.5(3) . .
C4 C5 C6 N5 56.1(3) . .
C11 C5 C6 N5 -72.4(3) . .
C4 C5 C6 C7 -125.4(3) . .
C11 C5 C6 C7 106.2(3) . .
N5 C6 C7 C8 0.1(4) . .
C5 C6 C7 C8 -178.4(3) . .
C6 C7 C8 C9 -0.3(5) . .
C7 C8 C9 C10 0.1(5) . .
C8 C9 C10 N5 0.4(5) . .
C4 C5 C11 C12 -157.1(3) . .
C6 C5 C11 C12 -27.6(4) . .
C4 C5 C11 N2 29.8(3) . .
C6 C5 C11 N2 159.2(2) . .
N2 C11 C12 C13 0.1(3) . .
C5 C11 C12 C13 -173.8(2) . .
C11 C12 C13 C14 -0.2(3) . .
C12 C13 C14 N2 0.1(3) . .
C12 C13 C14 C15 177.5(2) . .
C13 C14 C15 C20 140.7(3) . .
N2 C14 C15 C20 -42.3(3) . .
C13 C14 C15 C16 -100.9(3) . .
N2 C14 C15 C16 76.1(3) . .
C13 C14 C15 C18 20.8(4) . .
N2 C14 C15 C18 -162.2(2) . .
C20 C15 C16 C17 -177.9(2) . .
C14 C15 C16 C17 63.7(3) . .
C18 C15 C16 C17 -56.1(3) . .
C20 C15 C18 C19 60.3(3) . .
C14 C15 C18 C19 179.2(2) . .
C16 C15 C18 C19 -60.8(3) . .
C14 C15 C20 C21 110.6(3) . .
C16 C15 C20 C21 -8.0(4) . .
C18 C15 C20 C21 -130.6(3) . .
C14 C15 C20 N3 -66.9(3) . .
C16 C15 C20 N3 174.5(2) . .
C18 C15 C20 N3 51.9(3) . .
N3 C20 C21 C22 0.6(3) . .
C15 C20 C21 C22 -177.2(2) . .
C20 C21 C22 C23 -0.5(3) . .
C21 C22 C23 N3 0.3(3) . .
C21 C22 C23 C24 173.6(2) . .
C22 C23 C24 C30 -86.1(3) . .
N3 C23 C24 C30 86.5(3) . .
C22 C23 C24 C25 40.5(4) . .
N3 C23 C24 C25 -146.9(2) . .
C30 C24 C25 N6 -149.3(2) . .
C23 C24 C25 N6 85.6(3) . .
C30 C24 C25 C26 32.2(4) . .
C23 C24 C25 C26 -92.9(3) . .
N6 C25 C26 C27 -1.2(6) . .
C24 C25 C26 C27 177.2(4) . .
C25 C26 C27 C28 1.7(7) . .
C26 C27 C28 C29 -0.5(7) . .
C27 C28 C29 N6 -1.3(6) . .
C23 C24 C30 C31 -154.4(3) . .
C25 C24 C30 C31 80.5(3) . .
C23 C24 C30 N4 29.3(3) . .
C25 C24 C30 N4 -95.8(3) . .
N4 C30 C31 C32 -0.4(3) . .
C24 C30 C31 C32 -177.1(2) . .
C30 C31 C32 C33 0.0(3) . .
C31 C32 C33 N4 0.3(3) . .
C31 C32 C33 C34 176.6(2) . .
C2 C1 C34 C33 127.6(3) . .
N1 C1 C34 C33 -53.0(3) . .
C2 C1 C34 C37 -112.1(3) . .
N1 C1 C34 C37 67.3(3) . .
C2 C1 C34 C35 9.7(4) . .
N1 C1 C34 C35 -170.9(2) . .
C32 C33 C34 C1 132.5(3) . .
N4 C33 C34 C1 -51.6(3) . .
C32 C33 C34 C37 11.6(4) . .
N4 C33 C34 C37 -172.5(2) . .
C32 C33 C34 C35 -109.8(3) . .
N4 C33 C34 C35 66.1(3) . .
C1 C34 C35 C36 177.0(2) . .
C33 C34 C35 C36 58.5(3) . .
C37 C34 C35 C36 -61.8(3) . .
C1 C34 C37 C38 56.9(3) . .
C33 C34 C37 C38 177.3(2) . .
C35 C34 C37 C38 -63.0(3) . .
N7 C39 C40 C41 0.4(4) . .
C39 C40 C41 C42 -1.9(4) . .
C40 C41 C42 C43 1.5(4) . .
C41 C42 C43 N7 0.4(4) . .
C41 C42 C43 C44 -177.3(2) . .
N7 C43 C44 C57 123.5(2) . 2_667
C42 C43 C44 C57 -58.6(3) . 2_667
N7 C43 C44 C45 -106.3(2) . .
C42 C43 C44 C45 71.5(3) . .
C57 C44 C45 C46 79.5(3) 2_667 .
C43 C44 C45 C46 -52.3(4) . .
C57 C44 C45 N8 -100.6(3) 2_667 .
C43 C44 C45 N8 127.6(2) . .
N8 C45 C46 C47 0.3(3) . .
C44 C45 C46 C47 -179.8(2) . .
C45 C46 C47 C48 -0.3(3) . .
C46 C47 C48 N8 0.2(3) . .
C46 C47 C48 C49 -177.5(3) . .
C47 C48 C49 C54 -133.8(3) . .
N8 C48 C49 C54 48.7(3) . .
C47 C48 C49 C50 107.1(3) . .
N8 C48 C49 C50 -70.4(3) . .
C47 C48 C49 C52 -14.0(4) . .
N8 C48 C49 C52 168.4(2) . .
C54 C49 C50 C51 -180.0(2) . .
C48 C49 C50 C51 -61.0(3) . .
C52 C49 C50 C51 59.1(3) . .
C54 C49 C52 C53 -62.4(3) . .
C48 C49 C52 C53 178.3(2) . .
C50 C49 C52 C53 58.3(3) . .
C48 C49 C54 C55 -137.4(3) . .
C50 C49 C54 C55 -18.4(4) . .
C52 C49 C54 C55 103.2(3) . .
C48 C49 C54 N9 42.8(3) . .
C50 C49 C54 N9 161.8(2) . .
C52 C49 C54 N9 -76.6(3) . .
N9 C54 C55 C56 -1.2(3) . .
C49 C54 C55 C56 178.9(3) . .
C54 C55 C56 C57 0.4(3) . .
C55 C56 C57 N9 0.7(3) . .
C55 C56 C57 C44 -174.2(3) . 2_667
C3 C4 N1 C1 -0.7(3) . .
C5 C4 N1 C1 -176.3(2) . .
C2 C1 N1 C4 1.2(3) . .
C34 C1 N1 C4 -178.3(2) . .
C12 C11 N2 C14 0.0(3) . .
C5 C11 N2 C14 174.6(2) . .
C13 C14 N2 C11 -0.1(3) . .
C15 C14 N2 C11 -177.8(2) . .
C22 C23 N3 C20 0.1(3) . .
C24 C23 N3 C20 -174.2(2) . .
C21 C20 N3 C23 -0.4(3) . .
C15 C20 N3 C23 177.7(2) . .
C32 C33 N4 C30 -0.6(3) . .
C34 C33 N4 C30 -177.5(2) . .
C31 C30 N4 C33 0.6(3) . .
C24 C30 N4 C33 177.77(19) . .
C7 C6 N5 C10 0.3(4) . .
C5 C6 N5 C10 178.9(2) . .
C9 C10 N5 C6 -0.6(4) . .
C26 C25 N6 C29 -0.5(4) . .
C24 C25 N6 C29 -179.0(3) . .
C28 C29 N6 C25 1.8(5) . .
C42 C43 N7 C39 -1.9(3) . .
C44 C43 N7 C39 176.0(2) . .
C40 C39 N7 C43 1.5(4) . .
C46 C45 N8 C48 -0.2(3) . .
C44 C45 N8 C48 179.9(2) . .
C47 C48 N8 C45 0.0(3) . .
C49 C48 N8 C45 178.1(2) . .
C56 C57 N9 C54 -1.5(3) . .
C44 C57 N9 C54 174.3(2) 2_667 .
C55 C54 N9 C57 1.7(3) . .
C49 C54 N9 C57 -178.4(2) . .
